data_2102524
loop_
_publ_author_name
'Prof. Clemente Dore Augusto'
'Prof. Marzotto Armando'

_publ_section_title
;
 30 Space-group corrections: two examples of false polymorphism and one
 of incorrect interpretation of the fine details of an IR spectrum
;
_journal_issue 3
_journal_name_full 'Acta Crystallographica Section B'
_journal_page_first 287
_journal_page_last 292
_journal_paper_doi 10.1107/S0108768104006391
_journal_volume 60
_journal_year 2004
_chemical_formula_moiety 'C14 H14 Cd N2 O5, 2(H2 O)'
_chemical_formula_sum 'C14 H18 Cd N2 O7'
_chemical_formula_weight 438.71
_chemical_name_systematic
;
catena-(tetrakis(mu!2$-4-Aminbenzoato)-diaqua-di-cadmium tetrahydrate)
;
_space_group_IT_number 15
_symmetry_cell_setting monoclinic
_symmetry_space_group_name_Hall '-C 2yc'
_symmetry_space_group_name_H-M 'C 1 2/c 1'
_atom_sites_solution_hydrogens ' ?               '
_atom_sites_solution_primary ' ?               '
_atom_sites_solution_secondary ' ?               '
_cell_angle_alpha 90
_cell_angle_beta 106.196(4)
_cell_angle_gamma 90
_cell_formula_units_Z 4
_cell_length_a 15.2963(19)
_cell_length_b 6.2028(7)
_cell_length_c 17.8150(18)
_cell_measurement_temperature 0
_cell_volume 1623.2(3)
_computing_publication_material 'PLATON (Spek, 1990)'
_diffrn_radiation_type MoK\\a
_diffrn_radiation_wavelength 0.71073
_diffrn_reflns_reduction_process
;
 ?
;
_exptl_absorpt_coefficient_mu 1.382
_exptl_absorpt_correction_type ' ?               '
_exptl_crystal_colour ' ?               '
_exptl_crystal_density_diffrn 1.721
_exptl_crystal_density_method 'nt Measured'
_exptl_crystal_description ' ?               '
_exptl_crystal_F_000 808
_refine_ls_abs_structure_Flack nne
_refine_ls_extinction_method ' ?               '
_refine_ls_hydrogen_treatment 'see text         '
_refine_ls_number_restraints 0
_refine_ls_weighting_scheme ?
_cod_data_source_file bs0022.cif
_cod_data_source_block 16
_cod_depositor_comments
;
The following automatic conversions were performed:

'_symmetry_cell_setting' tag value 'Monclinic' was replaced with
'monoclinic' value.

Automatic conversion script
Id: cif_fix_values 1646 2011-03-28 12:23:43Z adriana 
;
_cod_original_sg_symbol_H-M 'C 2/c'
_cod_database_code 2102524

loop_
_symmetry_equiv_pos_as_xyz
x,y,z
-x,y,1/2-z
-x,-y,-z
x,-y,1/2+z
1/2+x,1/2+y,z
1/2-x,1/2+y,1/2-z
1/2-x,1/2-y,-z
1/2+x,1/2-y,1/2+z

loop_
_atom_site_label
_atom_site_fract_x
_atom_site_fract_y
_atom_site_fract_z
_atom_site_U_iso_or_equiv
_atom_site_thermal_displace_type
_atom_site_occupancy
_atom_site_type_symbol
Cd1 0 -0.17340 0.25 0.02 Uiso 1 Cd
O1 0.08205 -0.22035 0.158 0.02 Uiso 1 O
O2 0.0499 0.1135 0.17995 0.02 Uiso 1 O
O5 0 -0.54260 0.25 0.02 Uiso 1 O
N1 0.1433 0.20835 -0.14825 0.02 Uiso 1 N
C1 0.07967 -0.02288 0.1405 0.02 Uiso 1 C
C2 0.1073 0.04715 0.07045 0.02 Uiso 1 C
C3 0.13842 -0.10448 0.0268 0.02 Uiso 1 C
C4 0.15397 -0.05058 -0.04390 0.02 Uiso 1 C
C5 0.13778 0.15778 -0.07225 0.02 Uiso 1 C
C6 0.10932 0.31343 -0.02725 0.02 Uiso 1 C
C7 0.09412 0.25853 0.04295 0.02 Uiso 1 C
O6 0.2574 0.06635 0.28135 0.02 Uiso 1 O

loop_
_atom_type_symbol
_atom_type_description
_atom_type_scat_dispersion_real
_atom_type_scat_dispersion_imag
_atom_type_scat_source
O O 0.0106 0.0060 'International Tables Vol C Tables 4.2.6.8 and 6.1.1.4'
N N 0.0061 0.0033 'International Tables Vol C Tables 4.2.6.8 and 6.1.1.4'
Cd Cd -0.8075 1.2024 'International Tables Vol C Tables 4.2.6.8 and 6.1.1.4'
C C 0.0033 0.0016 'International Tables Vol C Tables 4.2.6.8 and 6.1.1.4'

loop_
_geom_angle_atom_site_label_1
_geom_angle_atom_site_label_2
_geom_angle_atom_site_label_3
_geom_angle_site_symmetry_1
_geom_angle_site_symmetry_3
_geom_angle
_geom_angle_publ_flag
O1 Cd1 O2 . . 54.72 y
O1 Cd1 O5 . . 82.86 y
O1 Cd1 C1 . . 27.39 y
O1 Cd1 O1 . 2_555 165.73 y
O1 Cd1 O2 . 2_555 139.51 y
O1 Cd1 C1 . 2_555 166.57 y
O1 Cd1 N1 . 3_555 90.85 y
O1 Cd1 N1 . 4_555 87.88 y
O2 Cd1 O5 . . 137.43 y
O2 Cd1 C1 . . 27.49 y
O1 Cd1 O2 2_555 . 139.51 y
O2 Cd1 O2 . 2_555 85.13 y
O2 Cd1 C1 . 2_555 112.62 y
O2 Cd1 N1 . 3_555 91.69 y
O2 Cd1 N1 . 4_555 95.84 y
O5 Cd1 C1 . . 109.95 y
O1 Cd1 O5 2_555 . 82.86 y
O2 Cd1 O5 2_555 . 137.43 y
O5 Cd1 C1 . 2_555 109.95 y
O5 Cd1 N1 . 3_555 84.89 y
O5 Cd1 N1 . 4_555 84.89 y
O1 Cd1 C1 2_555 . 166.57 y
O2 Cd1 C1 2_555 . 112.62 y
C1 Cd1 C1 . 2_555 140.1 y
N1 Cd1 C1 3_555 . 89.26 y
N1 Cd1 C1 4_555 . 94.23 y
O1 Cd1 O2 2_555 2_555 54.72 y
O1 Cd1 C1 2_555 2_555 27.39 y
O1 Cd1 N1 2_555 3_555 87.88 y
O1 Cd1 N1 2_555 4_555 90.85 y
O2 Cd1 C1 2_555 2_555 27.49 y
O2 Cd1 N1 2_555 3_555 95.84 y
O2 Cd1 N1 2_555 4_555 91.69 y
N1 Cd1 C1 3_555 2_555 94.23 y
N1 Cd1 C1 4_555 2_555 89.26 y
N1 Cd1 N1 3_555 4_555 169.78 y
Cd1 O1 C1 . . 93.9 y
Cd1 O2 C1 . . 90.51 y
Cd1 N1 C5 3_555 . 114.28 y
Cd1 C1 O1 . . 58.71 y
Cd1 C1 O2 . . 62 y
Cd1 C1 C2 . . 169.59 y
O1 C1 O2 . . 120.17 y
O1 C1 C2 . . 119.65 y
O2 C1 C2 . . 120.09 y
C1 C2 C3 . . 119.61 n
C1 C2 C7 . . 121.43 n
C3 C2 C7 . . 118.64 n
C2 C3 C4 . . 121.25 n
C3 C4 C5 . . 119.87 n
N1 C5 C4 . . 120.24 y
N1 C5 C6 . . 120.41 y
C4 C5 C6 . . 119.18 n
C5 C6 C7 . . 120.52 n
C2 C7 C6 . . 120.47 n

loop_
_geom_bond_atom_site_label_1
_geom_bond_atom_site_label_2
_geom_bond_distance
_geom_bond_publ_flag
Cd1 O1 2.3439 y
Cd1 O2 2.4162 y
Cd1 O5 2.2901(3) y
Cd1 C1 2.7365 y
O1 C1 1.2619 y
O2 C1 1.2631 y
N1 C5 1.4151 y
C1 C2 1.4896 n
C2 C3 1.3865 n
C2 C7 1.3945 n
C3 C4 1.3863 n
C4 C5 1.3845 n
C5 C6 1.3996 n
C6 C7 1.377 n

loop_
_geom_contact_atom_site_label_1
_geom_contact_atom_site_label_2
_geom_contact_distance
_geom_contact_site_symmetry_2
_geom_contact_publ_flag
Cd1 O5 3.9127(5) 1_565 n
Cd1 O6 4.0986 . n
Cd1 O5 3.9127(5) 2_565 n
Cd1 O6 4.0986 2_555 n
O1 C6 3.2441 3_555 n
O1 O6 2.7329 6_545 n
O2 O5 2.6873 1_565 n
O2 O6 3.1976 . n
O2 O5 2.6873 2_565 n
O2 C4 3.3963 3_555 n
O5 Cd1 3.9127(5) 1_545 n
O5 O2 2.6873 1_545 n
O5 Cd1 3.9127(5) 2_545 n
O5 O2 2.6873 2_545 n
O6 N1 2.9569 4_555 n
O6 O1 2.7329 6_555 n
O6 O2 3.1976 . n
O6 C1 3.1919 . n
O6 Cd1 4.0986 . n
O6 Cd1 4.0986 . n
N1 O6 2.9569 4_554 n
C1 C6 3.5245 3_555 n
C1 C4 3.537 3_555 n
C1 O6 3.1919 . n
C2 C2 3.5807 3_555 n
C3 C7 3.5558 3_555 n
C4 O2 3.3963 3_555 n
C4 C1 3.537 3_555 n
C6 C1 3.5245 3_555 n
C6 O1 3.2441 3_555 n
C7 C3 3.5558 3_555 n

loop_
_geom_torsion_atom_site_label_1
_geom_torsion_atom_site_label_2
_geom_torsion_atom_site_label_3
_geom_torsion_atom_site_label_4
_geom_torsion_site_symmetry_1
_geom_torsion
_geom_torsion_publ_flag
O2 Cd1 O1 C1 . -4.72 n
O5 Cd1 O1 C1 . 171.5 n
O2 Cd1 O1 C1 2_555 -13.26 n
N1 Cd1 O1 C1 3_555 86.75 n
N1 Cd1 O1 C1 4_555 -103.39 n
O1 Cd1 O2 C1 . 4.71 n
O5 Cd1 O2 C1 . -0.85 n
O1 Cd1 O2 C1 2_555 -173.86 n
O2 Cd1 O2 C1 2_555 179.15 n
C1 Cd1 O2 C1 2_555 179.58 n
N1 Cd1 O2 C1 3_555 -85.13 n
N1 Cd1 O2 C1 4_555 87.94 n
O2 Cd1 C1 O1 . 171.63 n
O5 Cd1 C1 O1 . -8.98 n
O2 Cd1 C1 O1 2_555 170.71 n
C1 Cd1 C1 O1 2_555 171.02 n
N1 Cd1 C1 O1 3_555 -93.27 n
N1 Cd1 C1 O1 4_555 77.11 n
O1 Cd1 C1 O2 . -171.63 n
O5 Cd1 C1 O2 . 179.39 n
O2 Cd1 C1 O2 2_555 -0.92 n
C1 Cd1 C1 O2 2_555 -0.61 n
N1 Cd1 C1 O2 3_555 95.1 n
N1 Cd1 C1 O2 4_555 -94.52 n
Cd1 O1 C1 O2 . 8.55 n
Cd1 O1 C1 C2 . -168.07 n
Cd1 O2 C1 O1 . -8.27 n
Cd1 O2 C1 C2 . 168.33 n
Cd1 N1 C5 C4 3_555 91 n
Cd1 N1 C5 C6 3_555 -84.19 n
O1 C1 C2 C3 . -2.28 n
O2 C1 C2 C7 . -5.43 n
O1 C1 C2 C7 . 171.19 n
O2 C1 C2 C3 . -178.90 n
C1 C2 C7 C6 . -171.72 n
C3 C2 C7 C6 . 1.82 n
C1 C2 C3 C4 . 171.88 n
C7 C2 C3 C4 . -1.77 n
C2 C3 C4 C5 . -0.43 n
C3 C4 C5 C6 . 2.57 n
C3 C4 C5 N1 . -172.69 n
N1 C5 C6 C7 . 172.72 n
C4 C5 C6 C7 . -2.53 n
C5 C6 C7 C2 . 0.32 n
